data_2207607
loop_
_publ_author_name
'S\/lawomir Krawczyk'
'Maria Gdaniec'

_publ_section_title
;
 Polymorph \b of 1<i>H</i>-benzimidazole
;
_journal_coeditor_code NC6052
_journal_issue 12
_journal_name_full 'Acta Crystallographica Section E'
_journal_page_first o4116
_journal_page_last o4118
_journal_paper_doi 10.1107/S1600536805036536
_journal_volume 61
_journal_year 2005
_chemical_formula_iupac 'C7 H6 N2'
_chemical_formula_moiety 'C7 H6 N2'
_chemical_formula_sum 'C7 H6 N2'
_chemical_formula_weight 118.14
_chemical_melting_point .431E-305
_chemical_name_systematic
;
1H-benzimidazole
;
_space_group_IT_number 56
_symmetry_cell_setting orthorhombic
_symmetry_space_group_name_Hall '-P 2ab 2ac'
_symmetry_space_group_name_H-M 'P c c n'
_atom_sites_solution_hydrogens geom
_atom_sites_solution_primary direct
_atom_sites_solution_secondary difmap
_audit_creation_method SHELXL97
_cell_angle_alpha 90.00
_cell_angle_beta 90.00
_cell_angle_gamma 90.00
_cell_formula_units_Z 8
_cell_length_a 9.7257(11)
_cell_length_b 16.6879(17)
_cell_length_c 7.6056(11)
_cell_measurement_reflns_used 2816
_cell_measurement_temperature 295(2)
_cell_measurement_theta_max 25
_cell_measurement_theta_min 4
_cell_volume 1234.4(3)
_computing_cell_refinement 'CrysAlis CCD'
_computing_data_collection 'CrysAlis CCD (Oxford Diffraction, 2004)'
_computing_data_reduction 'CrysAlis RED (Oxford Diffraction, 2004)'
_computing_molecular_graphics
;
Stereochemical Workstation Operation Manual (Siemens, 1989) and
MERCURY (Version 1.3; Bruno <i>et al.</i>,  2002)
;
_computing_publication_material SHELXL97
_computing_structure_refinement 'SHELXL97 (Sheldrick, 1997)'
_computing_structure_solution 'SHELXS97 (Sheldrick, 1997)'
_diffrn_ambient_temperature 295(2)
_diffrn_measured_fraction_theta_full 0.997
_diffrn_measured_fraction_theta_max 0.997
_diffrn_measurement_device_type 'Kuma KM4 CCD \k geometry'
_diffrn_measurement_method \w
_diffrn_radiation_monochromator graphite
_diffrn_radiation_source 'fine-focus sealed tube'
_diffrn_radiation_type MoK\a
_diffrn_radiation_wavelength 0.71073
_diffrn_reflns_av_R_equivalents 0.0280
_diffrn_reflns_av_sigmaI/netI 0.0275
_diffrn_reflns_limit_h_max 9
_diffrn_reflns_limit_h_min -11
_diffrn_reflns_limit_k_max 14
_diffrn_reflns_limit_k_min -19
_diffrn_reflns_limit_l_max 9
_diffrn_reflns_limit_l_min -9
_diffrn_reflns_number 4312
_diffrn_reflns_theta_full 25.03
_diffrn_reflns_theta_max 25.03
_diffrn_reflns_theta_min 4.19
_diffrn_standards_decay_% 0
_diffrn_standards_number 0
_exptl_absorpt_coefficient_mu 0.080
_exptl_absorpt_correction_type none
_exptl_crystal_colour colourless
_exptl_crystal_density_diffrn 1.271
_exptl_crystal_density_method 'not measured'
_exptl_crystal_description needle
_exptl_crystal_F_000 496
_exptl_crystal_size_max 0.6
_exptl_crystal_size_mid 0.2
_exptl_crystal_size_min 0.02
_refine_diff_density_max 0.105
_refine_diff_density_min -0.171
_refine_ls_extinction_method none
_refine_ls_goodness_of_fit_ref 1.174
_refine_ls_hydrogen_treatment constr
_refine_ls_matrix_type full
_refine_ls_number_parameters 88
_refine_ls_number_reflns 1091
_refine_ls_number_restraints 0
_refine_ls_restrained_S_all 1.174
_refine_ls_R_factor_all 0.0744
_refine_ls_R_factor_gt 0.0531
_refine_ls_shift/su_max 0.000
_refine_ls_shift/su_mean 0.000
_refine_ls_structure_factor_coef Fsqd
_refine_ls_weighting_details 'calc w = 1/[\s^2^(Fo^2^)+(0.0569P)^2^] where P=(Fo^2^+2Fc^2^)/3'
_refine_ls_weighting_scheme calc
_refine_ls_wR_factor_gt 0.1067
_refine_ls_wR_factor_ref 0.1160
_reflns_number_gt 887
_reflns_number_total 1091
_reflns_threshold_expression I>2\s(I)
_cod_data_source_file nc6052.cif
_cod_data_source_block I
_cod_database_code 2207607
_cod_database_fobs_code 2207607

loop_
_symmetry_equiv_pos_as_xyz
'x, y, z'
'-x+1/2, -y+1/2, z'
'-x, y+1/2, -z+1/2'
'x+1/2, -y, -z+1/2'
'-x, -y, -z'
'x-1/2, y-1/2, -z'
'x, -y-1/2, z-1/2'
'-x-1/2, y, z-1/2'

loop_
_atom_site_label
_atom_site_fract_x
_atom_site_fract_y
_atom_site_fract_z
_atom_site_U_iso_or_equiv
_atom_site_adp_type
_atom_site_calc_flag
_atom_site_refinement_flags
_atom_site_occupancy
_atom_site_type_symbol
N1 0.85139(16) 0.47227(8) 0.19758(18) 0.0516(5) Uani d . 1 N
H1 0.7676 0.4887 0.1995 0.068(6) Uiso calc R 1 H
C2 0.95811(19) 0.50402(13) 0.2859(2) 0.0553(5) Uani d . 1 C
H2 0.9494 0.5484 0.3590 0.063(6) Uiso calc R 1 H
N3 1.07556(15) 0.46717(9) 0.26031(18) 0.0559(5) Uani d . 1 N
C4 1.1264(2) 0.34826(11) 0.0648(2) 0.0597(6) Uani d . 1 C
H4 1.2198 0.3455 0.0904 0.074(6) Uiso calc R 1 H
C5 1.0668(2) 0.29575(12) -0.0519(3) 0.0666(6) Uani d . 1 C
H5 1.1210 0.2571 -0.1061 0.077(6) Uiso calc R 1 H
C6 0.9266(2) 0.29926(12) -0.0908(3) 0.0652(6) Uani d . 1 C
H6 0.8898 0.2633 -0.1714 0.077(6) Uiso calc R 1 H
C7 0.8420(2) 0.35477(11) -0.0127(2) 0.0594(6) Uani d . 1 C
H7 0.7482 0.3564 -0.0366 0.063(6) Uiso calc R 1 H
C8 0.90272(17) 0.40831(10) 0.1034(2) 0.0441(5) Uani d . 1 C
C9 1.04281(17) 0.40549(10) 0.1431(2) 0.0457(5) Uani d . 1 C

loop_
_atom_site_aniso_label
_atom_site_aniso_U_11
_atom_site_aniso_U_22
_atom_site_aniso_U_33
_atom_site_aniso_U_12
_atom_site_aniso_U_13
_atom_site_aniso_U_23
N1 0.0376(10) 0.0607(10) 0.0566(9) 0.0025(8) 0.0029(7) 0.0033(8)
C2 0.0533(13) 0.0633(13) 0.0493(10) 0.0002(10) 0.0039(9) -0.0035(10)
N3 0.0441(10) 0.0676(11) 0.0559(9) -0.0002(8) -0.0025(7) -0.0068(8)
C4 0.0465(13) 0.0631(13) 0.0695(12) 0.0054(9) 0.0008(10) -0.0016(11)
C5 0.0692(15) 0.0547(13) 0.0759(13) 0.0053(11) 0.0066(11) -0.0059(11)
C6 0.0742(15) 0.0525(13) 0.0688(12) -0.0090(11) -0.0079(11) -0.0062(10)
C7 0.0497(13) 0.0564(12) 0.0721(12) -0.0076(10) -0.0090(10) 0.0053(10)
C8 0.0407(11) 0.0456(11) 0.0460(9) -0.0020(8) 0.0029(8) 0.0083(8)
C9 0.0416(12) 0.0493(11) 0.0461(9) -0.0036(8) 0.0026(8) 0.0047(9)

loop_
_atom_type_symbol
_atom_type_description
_atom_type_scat_dispersion_real
_atom_type_scat_dispersion_imag
_atom_type_scat_source
C C 0.0033 0.0016 'International Tables Vol C Tables 4.2.6.8 and 6.1.1.4'
H H 0.0000 0.0000 'International Tables Vol C Tables 4.2.6.8 and 6.1.1.4'
N N 0.0061 0.0033 'International Tables Vol C Tables 4.2.6.8 and 6.1.1.4'

loop_
_geom_angle_atom_site_label_1
_geom_angle_atom_site_label_2
_geom_angle_atom_site_label_3
_geom_angle
C2 N1 C8 106.55(15)
C2 N1 H1 126.7
C8 N1 H1 126.7
N3 C2 N1 114.41(17)
N3 C2 H2 122.8
N1 C2 H2 122.8
C2 N3 C9 103.96(15)
C5 C4 C9 117.90(18)
C5 C4 H4 121.0
C9 C4 H4 121.0
C4 C5 C6 121.47(19)
C4 C5 H5 119.3
C6 C5 H5 119.3
C7 C6 C5 121.44(19)
C7 C6 H6 119.3
C5 C6 H6 119.3
C6 C7 C8 116.97(18)
C6 C7 H7 121.5
C8 C7 H7 121.5
N1 C8 C7 132.41(17)
N1 C8 C9 105.48(14)
C7 C8 C9 122.09(16)
C4 C9 C8 120.11(16)
C4 C9 N3 130.27(16)
C8 C9 N3 109.60(14)

loop_
_geom_bond_atom_site_label_1
_geom_bond_atom_site_label_2
_geom_bond_distance
N1 C2 1.345(2)
N1 C8 1.3791(19)
N1 H1 0.8600
C2 N3 1.312(2)
C2 H2 0.9300
N3 C9 1.398(2)
C4 C5 1.376(2)
C4 C9 1.389(2)
C4 H4 0.9300
C5 C6 1.396(3)
C5 H5 0.9300
C6 C7 1.374(3)
C6 H6 0.9300
C7 C8 1.388(2)
C7 H7 0.9300
C8 C9 1.396(2)

loop_
_geom_hbond_atom_site_label_D
_geom_hbond_atom_site_label_H
_geom_hbond_atom_site_label_A
_geom_hbond_site_symmetry_A
_geom_hbond_distance_DH
_geom_hbond_distance_HA
_geom_hbond_distance_DA
_geom_hbond_angle_DHA
N1 H1 N3 4_465 0.86 2.03 2.884(2) 172

loop_
_cod_related_entry_id
_cod_related_entry_database
_cod_related_entry_code
1 ChemSpider 5593
